data_7131882
loop_
_publ_author_name
'Hu, Yong'
'Dong, Wen-Shuai'
'Lu, Zu-Jia'
'Zhang, Han'
'Zhang, Jianguo'

_publ_section_title
;
 Multi-fused heat-resistant nergetic compound constructed by hydrogen
 bonds
;
_journal_name_full 'Chemical Communications'
_journal_paper_doi 10.1039/D3CC02504G
_journal_year 2023
_chemical_formula_sum 'C8 H12 Cl2 N12 O12'
_chemical_formula_weight 539.20
_space_group_IT_number 14
_space_group_name_Hall '-P 2ybc'
_space_group_name_H-M_alt 'P 1 21/c 1'
_symmetry_cell_setting monoclinic
_symmetry_space_group_name_H-M 'P 1 21/c 1'
_atom_sites_solution_hydrogens geom
_atom_sites_solution_primary direct
_atom_sites_solution_secondary difmap
_audit_creation_method SHELXL-97
_audit_update_record
;
2023-05-23 deposited with the CCDC.	2023-07-13 downloaded from the CCDC.
;
_cell_angle_alpha 90.00
_cell_angle_beta 93.693(2)
_cell_angle_gamma 90.00
_cell_formula_units_Z 4
_cell_length_a 10.4353(9)
_cell_length_b 17.0537(16)
_cell_length_c 10.9355(9)
_cell_measurement_reflns_used 1369
_cell_measurement_temperature 293(2)
_cell_measurement_theta_max 28.288
_cell_measurement_theta_min 2.389
_cell_volume 1942.0(3)
_computing_structure_refinement 'SHELXL-97 (Sheldrick, 1997)'
_computing_structure_solution 'SHELXS-97 (Sheldrick, 1990)'
_diffrn_ambient_temperature 293(2)
_diffrn_measured_fraction_theta_full 0.999
_diffrn_measured_fraction_theta_max 0.999
_diffrn_measurement_device_type 'CCD area detector'
_diffrn_measurement_method 'phi and omega scans'
_diffrn_radiation_monochromator graphite
_diffrn_radiation_source 'fine-focus sealed tube'
_diffrn_radiation_type MoK\a
_diffrn_radiation_wavelength 0.71073
_diffrn_reflns_av_R_equivalents 0.1022
_diffrn_reflns_av_sigmaI/netI 0.1030
_diffrn_reflns_limit_h_max 12
_diffrn_reflns_limit_h_min -8
_diffrn_reflns_limit_k_max 20
_diffrn_reflns_limit_k_min -20
_diffrn_reflns_limit_l_max 13
_diffrn_reflns_limit_l_min -11
_diffrn_reflns_number 9375
_diffrn_reflns_theta_full 25.02
_diffrn_reflns_theta_max 25.02
_diffrn_reflns_theta_min 1.96
_exptl_absorpt_coefficient_mu 0.429
_exptl_absorpt_correction_T_max 0.9665
_exptl_absorpt_correction_T_min 0.9079
_exptl_absorpt_correction_type multi-scan
_exptl_absorpt_process_details sadabs
_exptl_crystal_colour yellow
_exptl_crystal_density_diffrn 1.844
_exptl_crystal_density_meas 1.844
_exptl_crystal_density_method 'not measured'
_exptl_crystal_description block
_exptl_crystal_F_000 1096
_exptl_crystal_size_max 0.23
_exptl_crystal_size_mid 0.14
_exptl_crystal_size_min 0.08
_refine_diff_density_max 0.813
_refine_diff_density_min -0.735
_refine_diff_density_rms 0.109
_refine_ls_extinction_method none
_refine_ls_goodness_of_fit_ref 1.052
_refine_ls_hydrogen_treatment mixed
_refine_ls_matrix_type full
_refine_ls_number_parameters 316
_refine_ls_number_reflns 3420
_refine_ls_number_restraints 124
_refine_ls_restrained_S_all 1.075
_refine_ls_R_factor_all 0.1884
_refine_ls_R_factor_gt 0.1143
_refine_ls_shift/su_max 0.001
_refine_ls_shift/su_mean 0.000
_refine_ls_structure_factor_coef Fsqd
_refine_ls_weighting_details 'calc w=1/[\s^2^(Fo^2^)+(0.1719P)^2^+4.2937P] where P=(Fo^2^+2Fc^2^)/3'
_refine_ls_weighting_scheme calc
_refine_ls_wR_factor_gt 0.2997
_refine_ls_wR_factor_ref 0.3396
_reflns_number_gt 1863
_reflns_number_total 3420
_reflns_threshold_expression >2sigma(I)
_cod_data_source_file d3cc02504g2.cif
_cod_data_source_block 210819d
_cod_depositor_comments
;
The following automatic conversions were performed:

data item '_symmetry_cell_setting' value 'Monoclinic' was changed to
'monoclinic' in accordance with the
/home/data/users/saulius/crontab/automatic-downloads/rss-feeds/RSC/lib/dictionaries/cif_core.dic
dictionary named 'cif_core.dic' version 2.4.2 last updated on
2011-04-26.

Automatic conversion script
Id: cif_fix_values 8170 2020-07-09 18:12:32Z antanas 
;
_cod_original_sg_symbol_H-M P2(1)/c
_cod_database_code 7131882

loop_
_symmetry_equiv_pos_as_xyz
'x, y, z'
'-x, y+1/2, -z+1/2'
'-x, -y, -z'
'x, -y-1/2, z-1/2'

loop_
_atom_site_label
_atom_site_type_symbol
_atom_site_fract_x
_atom_site_fract_y
_atom_site_fract_z
_atom_site_U_iso_or_equiv
_atom_site_adp_type
_atom_site_occupancy
_atom_site_symmetry_multiplicity
_atom_site_calc_flag
_atom_site_refinement_flags
_atom_site_disorder_assembly
_atom_site_disorder_group
Cl1 Cl 0.7540(2) 0.48093(13) 0.0345(2) 0.0555(7) Uani 1 1 d DU . .
Cl2 Cl 0.2771(2) 0.19369(14) 0.0586(2) 0.0617(8) Uani 1 1 d DU . .
N1 N 0.8178(7) 0.3803(4) 0.4979(6) 0.0508(18) Uani 1 1 d . . .
H1 H 0.8053 0.4302 0.4945 0.061 Uiso 1 1 calc R . .
N2 N 0.7582(6) 0.3368(4) 0.5808(6) 0.0484(18) Uani 1 1 d . . .
H2 H 0.7759 0.2878 0.5890 0.058 Uiso 1 1 calc R . .
N3 N 0.8998(6) 0.2679(4) 0.4300(6) 0.0430(16) Uani 1 1 d . . .
N4 N 1.0388(7) 0.2699(4) 0.2713(6) 0.0501(18) Uani 1 1 d . . .
H4 H 1.0814 0.2428 0.2214 0.060 Uiso 1 1 calc R . .
N5 N 0.9765(7) 0.1561(4) 0.3561(7) 0.065(2) Uani 1 1 d . . .
H5A H 0.9343 0.1301 0.4076 0.078 Uiso 1 1 calc R . .
H5B H 1.0228 0.1317 0.3061 0.078 Uiso 1 1 calc R . .
N6 N 1.1196(8) 0.3773(5) 0.1864(7) 0.071(2) Uani 1 1 d . . .
H6A H 1.1636 0.3464 0.1433 0.085 Uiso 1 1 calc R . .
H6B H 1.1263 0.4273 0.1780 0.085 Uiso 1 1 calc R . .
N7 N 0.9675(8) 0.4724(4) 0.3427(7) 0.058(2) Uani 1 1 d . . .
N8 N 0.6508(7) 0.4456(4) 0.6286(6) 0.0477(18) Uani 1 1 d . . .
N9 N 0.5031(6) 0.4433(4) 0.7793(6) 0.0491(18) Uani 1 1 d . . .
H9 H 0.4490 0.4697 0.8190 0.059 Uiso 1 1 calc R . .
N10 N 0.5403(8) 0.5549(4) 0.6750(8) 0.074(3) Uani 1 1 d . . .
H10A H 0.5794 0.5808 0.6211 0.088 Uiso 1 1 calc R . .
H10B H 0.4845 0.5779 0.7171 0.088 Uiso 1 1 calc R . .
N11 N 0.4545(7) 0.3381(4) 0.8917(7) 0.062(2) Uani 1 1 d . . .
H11A H 0.4015 0.3672 0.9281 0.074 Uiso 1 1 calc R . .
H11B H 0.4635 0.2896 0.9117 0.074 Uiso 1 1 calc R . .
N12 N 0.6319(7) 0.2471(4) 0.7576(7) 0.0539(19) Uani 1 1 d . . .
O1 O 0.7589(10) 0.4690(7) -0.0926(7) 0.101(4) Uani 0.689(6) 1 d PDU A 1
O2 O 0.6335(8) 0.4555(5) 0.0715(10) 0.077(3) Uani 0.689(6) 1 d PDU A 1
O3 O 0.8513(10) 0.4350(7) 0.0891(11) 0.117(4) Uani 0.689(6) 1 d PDU A 1
O4 O 0.7700(11) 0.5597(5) 0.0611(13) 0.113(4) Uani 0.689(6) 1 d PDU A 1
O5 O 0.2311(11) 0.1699(7) 0.1710(9) 0.082(3) Uani 0.583(6) 1 d PDU B 1
O6 O 0.2573(15) 0.1327(6) -0.0281(11) 0.115(5) Uani 0.583(6) 1 d PDU B 1
O7 O 0.4066(9) 0.2091(11) 0.0702(14) 0.139(6) Uani 0.583(6) 1 d PDU B 1
O8 O 0.2097(14) 0.2591(7) 0.0138(12) 0.120(4) Uani 0.583(6) 1 d PDU B 1
O9 O 1.0456(8) 0.5077(4) 0.2841(6) 0.076(2) Uani 1 1 d . . .
O10 O 0.8927(8) 0.5073(4) 0.4045(7) 0.082(2) Uani 1 1 d . . .
O11 O 0.7079(7) 0.2124(4) 0.6948(6) 0.071(2) Uani 1 1 d . . .
O12 O 0.5789(7) 0.2123(4) 0.8391(6) 0.072(2) Uani 1 1 d . . .
O1' O 0.6908(18) 0.5425(10) -0.0281(16) 0.101(4) Uani 0.311(6) 1 d PD A 2
O2' O 0.7429(18) 0.4110(8) -0.0315(18) 0.077(3) Uani 0.311(6) 1 d PD A 2
O3' O 0.712(2) 0.4716(14) 0.1518(12) 0.117(4) Uani 0.311(6) 1 d PD A 2
O4' O 0.8867(10) 0.5000(12) 0.046(2) 0.113(4) Uani 0.311(6) 1 d PD A 2
O5' O 0.1540(10) 0.1832(10) 0.0946(15) 0.082(3) Uani 0.417(6) 1 d PD B 2
O6' O 0.3364(17) 0.2598(8) 0.1137(16) 0.115(5) Uani 0.417(6) 1 d PD B 2
O7' O 0.3546(15) 0.1277(8) 0.0761(18) 0.139(6) Uani 0.417(6) 1 d PD B 2
O8' O 0.2692(18) 0.2069(12) -0.0706(9) 0.120(4) Uani 0.417(6) 1 d PD B 2
C1 C 0.9704(5) 0.2312(3) 0.3537(5) 0.044(2) Uani 1 1 d G . .
C2 C 1.0433(5) 0.3487(3) 0.2640(4) 0.048(2) Uani 1 1 d G . .
C3 C 0.9690(4) 0.3899(2) 0.3428(4) 0.046(2) Uani 1 1 d G . .
C4 C 0.8944(3) 0.34714(19) 0.4226(3) 0.0417(19) Uani 1 1 d G . .
C5 C 0.5657(6) 0.4807(3) 0.6928(5) 0.050(2) Uani 1 1 d G . .
C6 C 0.5203(5) 0.3672(3) 0.8075(4) 0.046(2) Uani 1 1 d G . .
C7 C 0.6109(4) 0.3270(2) 0.7399(4) 0.044(2) Uani 1 1 d G . .
C8 C 0.6719(3) 0.36990(19) 0.6501(3) 0.0431(19) Uani 1 1 d G . .

loop_
_atom_site_aniso_label
_atom_site_aniso_U_11
_atom_site_aniso_U_22
_atom_site_aniso_U_33
_atom_site_aniso_U_23
_atom_site_aniso_U_13
_atom_site_aniso_U_12
Cl1 0.0567(15) 0.0584(14) 0.0524(13) -0.0017(11) 0.0103(11) 0.0058(11)
Cl2 0.0582(16) 0.0652(15) 0.0628(15) 0.0063(12) 0.0128(12) 0.0120(11)
N1 0.061(5) 0.041(4) 0.053(4) -0.004(3) 0.020(4) 0.005(3)
N2 0.053(5) 0.048(4) 0.046(4) 0.000(3) 0.015(3) 0.003(3)
N3 0.037(4) 0.046(4) 0.046(4) -0.006(3) 0.005(3) -0.003(3)
N4 0.051(4) 0.050(4) 0.052(4) -0.009(3) 0.020(4) 0.001(3)
N5 0.070(6) 0.047(5) 0.082(6) -0.009(4) 0.036(5) -0.006(4)
N6 0.083(6) 0.065(5) 0.067(5) 0.007(4) 0.041(5) 0.000(4)
N7 0.074(6) 0.048(4) 0.054(5) 0.003(4) 0.017(4) -0.003(4)
N8 0.060(5) 0.041(4) 0.043(4) 0.002(3) 0.010(3) 0.002(3)
N9 0.053(5) 0.048(4) 0.048(4) -0.003(3) 0.021(4) 0.006(3)
N10 0.101(7) 0.041(4) 0.083(6) 0.009(4) 0.036(5) 0.017(4)
N11 0.066(5) 0.059(5) 0.063(5) 0.001(4) 0.032(4) -0.005(4)
N12 0.059(5) 0.047(4) 0.057(5) -0.002(4) 0.014(4) -0.006(4)
O1 0.097(8) 0.146(10) 0.065(7) -0.029(7) 0.037(6) -0.040(7)
O2 0.076(7) 0.063(6) 0.096(7) -0.008(5) 0.042(6) -0.005(5)
O3 0.092(9) 0.146(11) 0.113(10) 0.050(9) -0.001(7) 0.022(8)
O4 0.094(9) 0.069(7) 0.181(13) -0.033(7) 0.039(9) -0.011(5)
O5 0.064(8) 0.101(7) 0.086(9) -0.009(7) 0.032(6) 0.003(7)
O6 0.180(13) 0.065(7) 0.104(9) -0.027(7) 0.046(9) 0.003(8)
O7 0.070(9) 0.209(17) 0.135(11) 0.059(12) -0.026(8) -0.008(9)
O8 0.141(12) 0.135(12) 0.080(9) -0.005(8) -0.016(8) 0.027(9)
O9 0.104(6) 0.057(4) 0.070(5) 0.007(3) 0.025(4) -0.012(4)
O10 0.108(6) 0.049(4) 0.093(6) 0.005(4) 0.044(5) 0.011(4)
O11 0.092(5) 0.048(4) 0.076(5) 0.004(3) 0.028(4) 0.014(3)
O12 0.077(5) 0.059(4) 0.081(5) 0.017(4) 0.021(4) -0.003(3)
O1' 0.097(8) 0.146(10) 0.065(7) -0.029(7) 0.037(6) -0.040(7)
O2' 0.076(7) 0.063(6) 0.096(7) -0.008(5) 0.042(6) -0.005(5)
O3' 0.092(9) 0.146(11) 0.113(10) 0.050(9) -0.001(7) 0.022(8)
O4' 0.094(9) 0.069(7) 0.181(13) -0.033(7) 0.039(9) -0.011(5)
O5' 0.064(8) 0.101(7) 0.086(9) -0.009(7) 0.032(6) 0.003(7)
O6' 0.180(13) 0.065(7) 0.104(9) -0.027(7) 0.046(9) 0.003(8)
O7' 0.070(9) 0.209(17) 0.135(11) 0.059(12) -0.026(8) -0.008(9)
O8' 0.141(12) 0.135(12) 0.080(9) -0.005(8) -0.016(8) 0.027(9)
C1 0.037(5) 0.048(5) 0.049(5) -0.001(4) 0.005(4) 0.006(4)
C2 0.043(5) 0.054(5) 0.048(5) 0.000(4) 0.011(4) 0.001(4)
C3 0.055(6) 0.040(5) 0.042(5) -0.001(4) -0.004(4) -0.002(4)
C4 0.042(5) 0.044(5) 0.040(4) 0.003(4) 0.002(4) 0.000(4)
C5 0.056(6) 0.045(5) 0.051(5) -0.003(4) 0.013(4) 0.003(4)
C6 0.042(5) 0.051(5) 0.045(5) -0.005(4) 0.007(4) -0.001(4)
C7 0.045(5) 0.042(5) 0.044(5) 0.001(4) 0.002(4) -0.005(4)
C8 0.043(5) 0.049(5) 0.037(4) -0.010(4) 0.006(4) -0.005(4)

loop_
_atom_type_symbol
_atom_type_description
_atom_type_scat_dispersion_real
_atom_type_scat_dispersion_imag
_atom_type_scat_source
C C 0.0033 0.0016 'International Tables Vol C Tables 4.2.6.8 and 6.1.1.4'
H H 0.0000 0.0000 'International Tables Vol C Tables 4.2.6.8 and 6.1.1.4'
N N 0.0061 0.0033 'International Tables Vol C Tables 4.2.6.8 and 6.1.1.4'
O O 0.0106 0.0060 'International Tables Vol C Tables 4.2.6.8 and 6.1.1.4'
Cl Cl 0.1484 0.1585 'International Tables Vol C Tables 4.2.6.8 and 6.1.1.4'

loop_
_geom_angle_atom_site_label_1
_geom_angle_atom_site_label_2
_geom_angle_atom_site_label_3
_geom_angle
_geom_angle_site_symmetry_1
_geom_angle_site_symmetry_3
_geom_angle_publ_flag
O4 Cl1 O3 112.5(7) . . ?
O4 Cl1 O3' 87.6(11) . . ?
O3 Cl1 O3' 78.8(10) . . ?
O4 Cl1 O1' 54.5(9) . . ?
O3 Cl1 O1' 161.1(9) . . ?
O3' Cl1 O1' 111.7(9) . . ?
O4 Cl1 O2' 160.9(10) . . ?
O3 Cl1 O2' 76.9(10) . . ?
O3' Cl1 O2' 111.0(9) . . ?
O1' Cl1 O2' 111.7(9) . . ?
O4 Cl1 O1 109.7(7) . . ?
O3 Cl1 O1 105.8(6) . . ?
O3' Cl1 O1 157.8(11) . . ?
O1' Cl1 O1 70.8(9) . . ?
O2' Cl1 O1 51.2(9) . . ?
O4 Cl1 O2 109.6(5) . . ?
O3 Cl1 O2 110.1(6) . . ?
O3' Cl1 O2 50.2(10) . . ?
O1' Cl1 O2 88.3(9) . . ?
O2' Cl1 O2 80.8(8) . . ?
O1 Cl1 O2 109.2(6) . . ?
O4 Cl1 O4' 69.8(9) . . ?
O3 Cl1 O4' 53.7(10) . . ?
O3' Cl1 O4' 108.1(10) . . ?
O1' Cl1 O4' 107.3(9) . . ?
O2' Cl1 O4' 106.8(8) . . ?
O1 Cl1 O4' 91.3(11) . . ?
O2 Cl1 O4' 157.7(11) . . ?
O7 Cl2 O5' 157.9(10) . . ?
O7 Cl2 O8 110.5(8) . . ?
O5' Cl2 O8 75.2(9) . . ?
O7 Cl2 O7' 65.3(9) . . ?
O5' Cl2 O7' 113.6(9) . . ?
O8 Cl2 O7' 166.7(10) . . ?
O7 Cl2 O6' 53.3(9) . . ?
O5' Cl2 O6' 112.0(8) . . ?
O8 Cl2 O6' 72.9(10) . . ?
O7' Cl2 O6' 110.8(9) . . ?
O7 Cl2 O5 111.3(7) . . ?
O5' Cl2 O5 48.5(8) . . ?
O8 Cl2 O5 110.2(7) . . ?
O7' Cl2 O5 82.8(9) . . ?
O6' Cl2 O5 91.3(9) . . ?
O7 Cl2 O6 107.7(8) . . ?
O5' Cl2 O6 89.9(9) . . ?
O8 Cl2 O6 107.8(7) . . ?
O7' Cl2 O6 63.6(9) . . ?
O6' Cl2 O6 157.0(9) . . ?
O5 Cl2 O6 109.3(7) . . ?
O7 Cl2 O8' 93.2(10) . . ?
O5' Cl2 O8' 107.9(8) . . ?
O8 Cl2 O8' 62.0(9) . . ?
O7' Cl2 O8' 105.0(9) . . ?
O6' Cl2 O8' 107.1(9) . . ?
O5 Cl2 O8' 155.3(9) . . ?
O6 Cl2 O8' 57.0(9) . . ?
C4 N1 N2 120.6(6) . . ?
C4 N1 H1 119.7 . . ?
N2 N1 H1 119.7 . . ?
C8 N2 N1 120.2(6) . . ?
C8 N2 H2 119.9 . . ?
N1 N2 H2 119.9 . . ?
C1 N3 C4 117.5(5) . . ?
C2 N4 C1 123.1(6) . . ?
C2 N4 H4 118.5 . . ?
C1 N4 H4 118.5 . . ?
C1 N5 H5A 120.0 . . ?
C1 N5 H5B 120.0 . . ?
H5A N5 H5B 120.0 . . ?
C2 N6 H6A 120.0 . . ?
C2 N6 H6B 120.0 . . ?
H6A N6 H6B 120.0 . . ?
O10 N7 O9 121.4(8) . . ?
O10 N7 C3 119.6(7) . . ?
O9 N7 C3 118.9(7) . . ?
C5 N8 C8 117.3(5) . . ?
C5 N9 C6 123.7(6) . . ?
C5 N9 H9 118.1 . . ?
C6 N9 H9 118.1 . . ?
C5 N10 H10A 120.0 . . ?
C5 N10 H10B 120.0 . . ?
H10A N10 H10B 120.0 . . ?
C6 N11 H11A 120.0 . . ?
C6 N11 H11B 120.0 . . ?
H11A N11 H11B 120.0 . . ?
O12 N12 O11 120.5(7) . . ?
O12 N12 C7 119.9(6) . . ?
O11 N12 C7 119.6(6) . . ?
N5 C1 N3 119.6(5) . . ?
N5 C1 N4 118.1(5) . . ?
N3 C1 N4 122.3(5) . . ?
N6 C2 N4 116.1(6) . . ?
N6 C2 C3 127.4(4) . . ?
N4 C2 C3 116.5(3) . . ?
C2 C3 N7 120.9(3) . . ?
C2 C3 C4 118.3 . . ?
N7 C3 C4 120.8(3) . . ?
N1 C4 N3 114.7(4) . . ?
N1 C4 C3 123.2(3) . . ?
N3 C4 C3 122.1(3) . . ?
N10 C5 N8 120.0(5) . . ?
N10 C5 N9 117.5(5) . . ?
N8 C5 N9 122.5(5) . . ?
N11 C6 N9 117.9(6) . . ?
N11 C6 C7 126.5(4) . . ?
N9 C6 C7 115.6(3) . . ?
N12 C7 C8 122.1(3) . . ?
N12 C7 C6 120.4(3) . . ?
C8 C7 C6 117.4 . . ?
N8 C8 N2 114.8(5) . . ?
N8 C8 C7 123.4(3) . . ?
N2 C8 C7 121.8(3) . . ?

loop_
_geom_bond_atom_site_label_1
_geom_bond_atom_site_label_2
_geom_bond_distance
_geom_bond_site_symmetry_2
_geom_bond_publ_flag
Cl1 O4 1.383(7) . ?
Cl1 O3 1.387(8) . ?
Cl1 O3' 1.393(10) . ?
Cl1 O1' 1.395(10) . ?
Cl1 O2' 1.395(9) . ?
Cl1 O1 1.408(7) . ?
Cl1 O2 1.415(7) . ?
Cl1 O4' 1.421(9) . ?
Cl2 O7 1.375(8) . ?
Cl2 O5' 1.380(9) . ?
Cl2 O8 1.391(8) . ?
Cl2 O7' 1.392(9) . ?
Cl2 O6' 1.403(9) . ?
Cl2 O5 1.408(8) . ?
Cl2 O6 1.414(8) . ?
Cl2 O8' 1.427(9) . ?
N1 C4 1.313(7) . ?
N1 N2 1.353(9) . ?
N1 H1 0.8600 . ?
N2 C8 1.338(7) . ?
N2 H2 0.8600 . ?
N3 C1 1.307(7) . ?
N3 C4 1.355(7) . ?
N4 C2 1.347(8) . ?
N4 C1 1.356(7) . ?
N4 H4 0.8600 . ?
N5 C1 1.284(8) . ?
N5 H5A 0.8600 . ?
N5 H5B 0.8600 . ?
N6 C2 1.297(8) . ?
N6 H6A 0.8600 . ?
N6 H6B 0.8600 . ?
N7 O10 1.220(9) . ?
N7 O9 1.226(9) . ?
N7 C3 1.406(8) . ?
N8 C5 1.311(7) . ?
N8 C8 1.328(7) . ?
N9 C5 1.344(7) . ?
N9 C6 1.344(8) . ?
N9 H9 0.8600 . ?
N10 C5 1.306(8) . ?
N10 H10A 0.8600 . ?
N10 H10B 0.8600 . ?
N11 C6 1.282(8) . ?
N11 H11A 0.8600 . ?
N11 H11B 0.8600 . ?
N12 O12 1.231(8) . ?
N12 O11 1.232(8) . ?
N12 C7 1.392(8) . ?
C2 C3 1.3872(12) . ?
C3 C4 1.4095(12) . ?
C6 C7 1.4142(12) . ?
C7 C8 1.4095(12) . ?

loop_
_geom_torsion_atom_site_label_1
_geom_torsion_atom_site_label_2
_geom_torsion_atom_site_label_3
_geom_torsion_atom_site_label_4
_geom_torsion
_geom_torsion_site_symmetry_1
_geom_torsion_site_symmetry_2
_geom_torsion_site_symmetry_3
_geom_torsion_site_symmetry_4
_geom_torsion_publ_flag
C4 N1 N2 C8 -174.3(6) . . . . ?
C4 N3 C1 N5 -178.8(6) . . . . ?
C4 N3 C1 N4 1.5(11) . . . . ?
C2 N4 C1 N5 -177.4(7) . . . . ?
C2 N4 C1 N3 2.3(12) . . . . ?
C1 N4 C2 N6 175.5(7) . . . . ?
C1 N4 C2 C3 -2.7(9) . . . . ?
N6 C2 C3 N7 1.8(7) . . . . ?
N4 C2 C3 N7 179.7(7) . . . . ?
N6 C2 C3 C4 -178.5(6) . . . . ?
N4 C2 C3 C4 -0.6(4) . . . . ?
O10 N7 C3 C2 173.3(7) . . . . ?
O9 N7 C3 C2 -9.6(10) . . . . ?
O10 N7 C3 C4 -6.5(10) . . . . ?
O9 N7 C3 C4 170.6(6) . . . . ?
N2 N1 C4 N3 4.5(9) . . . . ?
N2 N1 C4 C3 -173.5(5) . . . . ?
C1 N3 C4 N1 177.2(6) . . . . ?
C1 N3 C4 C3 -4.8(8) . . . . ?
C2 C3 C4 N1 -177.8(4) . . . . ?
N7 C3 C4 N1 1.9(6) . . . . ?
C2 C3 C4 N3 4.4(4) . . . . ?
N7 C3 C4 N3 -175.9(6) . . . . ?
C8 N8 C5 N10 -179.5(7) . . . . ?
C8 N8 C5 N9 1.5(12) . . . . ?
C6 N9 C5 N10 -179.7(7) . . . . ?
C6 N9 C5 N8 -0.7(12) . . . . ?
C5 N9 C6 N11 -179.8(7) . . . . ?
C5 N9 C6 C7 0.4(9) . . . . ?
O12 N12 C7 C8 178.3(6) . . . . ?
O11 N12 C7 C8 1.4(10) . . . . ?
O12 N12 C7 C6 -5.7(9) . . . . ?
O11 N12 C7 C6 177.5(6) . . . . ?
N11 C6 C7 N12 3.1(6) . . . . ?
N9 C6 C7 N12 -177.0(7) . . . . ?
N11 C6 C7 C8 179.3(6) . . . . ?
N9 C6 C7 C8 -0.8(4) . . . . ?
C5 N8 C8 N2 179.0(6) . . . . ?
C5 N8 C8 C7 -2.0(9) . . . . ?
N1 N2 C8 N8 0.9(9) . . . . ?
N1 N2 C8 C7 -178.0(5) . . . . ?
N12 C7 C8 N8 177.9(7) . . . . ?
C6 C7 C8 N8 1.7(5) . . . . ?
N12 C7 C8 N2 -3.3(6) . . . . ?
C6 C7 C8 N2 -179.4(4) . . . . ?
